data_9003878
loop_
_publ_author_name
'Mesto, E.'
'Schingaro, E.'
'Scordari, F.'
'Ottolini, L.'

_publ_section_title
;An electron microprobe analysis, secondary ion mass spectrometry and single
 crystal X-ray diffraction study of phlogopites from Mt. Vulture, Potenza,
 Italy: Consideration of cation partioning Locality: Mt. Vulture, Potenza,
 Italy Sample: LC7-1R Note: mica
;
_journal_name_full 'American Mineralogist'
_journal_page_first 182
_journal_page_last 190
_journal_paper_doi 10.2138/am.2006.1882
_journal_volume 91
_journal_year 2006
_chemical_compound_source 'Mt. Vulture, Potenza, Italy'
_chemical_formula_sum
;Al1.38 Ba0.05 Cl0.02 F0.83 Fe0.88 H1.1 K0.78 Li0.02 Mg1.65 Na0.12 O11.14
 Si2.56 Ti0.31
;
_chemical_name_mineral Phlogopite
_space_group_IT_number 12
_symmetry_space_group_name_Hall '-C 2y'
_symmetry_space_group_name_H-M 'C 1 2/m 1'
_cell_angle_alpha 90
_cell_angle_beta 100.00
_cell_angle_gamma 90
_cell_formula_units_Z 2
_cell_length_a 5.310
_cell_length_b 9.193
_cell_length_c 10.096
_cell_volume 485.347
_database_code_amcsd 0004002
_exptl_crystal_density_diffrn 3.074
_cod_original_formula_sum
;K.78 Na.12 Ba.05 Mg1.65 Fe.88 Li.02 Ti.31 Si2.56 Al1.38 O11.14 F.83 Cl.02
 H1.1
;
_cod_database_code 9003878

loop_
_space_group_symop_operation_xyz
x,y,z
1/2+x,1/2+y,z
x,-y,z
1/2+x,1/2-y,z
-x,y,-z
1/2-x,1/2+y,-z
-x,-y,-z
1/2-x,1/2-y,-z

loop_
_atom_site_aniso_label
_atom_site_aniso_U_11
_atom_site_aniso_U_22
_atom_site_aniso_U_33
_atom_site_aniso_U_12
_atom_site_aniso_U_13
_atom_site_aniso_U_23
K 0.02700 0.02400 0.03200 0.00000 0.00400 0.00000
Na 0.02700 0.02400 0.03200 0.00000 0.00400 0.00000
Ba 0.02700 0.02400 0.03200 0.00000 0.00400 0.00000
MgM1 0.01100 0.00600 0.01900 0.00000 0.00500 0.00000
Fe3+M1 0.01100 0.00600 0.01900 0.00000 0.00500 0.00000
Fe2+M1 0.01100 0.00600 0.01900 0.00000 0.00500 0.00000
LiM1 0.01100 0.00600 0.01900 0.00000 0.00500 0.00000
MgM2 0.00800 0.01200 0.01200 0.00000 -0.00010 0.00000
Fe2+M2 0.00800 0.01200 0.01200 0.00000 -0.00010 0.00000
Fe3+M2 0.00800 0.01200 0.01200 0.00000 -0.00010 0.00000
Ti4+M2 0.00800 0.01200 0.01200 0.00000 -0.00010 0.00000
Ti3+M2 0.00800 0.01200 0.01200 0.00000 -0.00010 0.00000
SiT 0.01200 0.01100 0.01500 0.00000 0.00270 -0.00100
AlT 0.01200 0.01100 0.01500 0.00000 0.00270 -0.00100
Ti4+T 0.01200 0.01100 0.01500 0.00000 0.00270 -0.00100
O1 0.02400 0.02300 0.02500 -0.00300 0.00400 -0.00300
O2 0.02500 0.01800 0.02300 0.00000 -0.00100 0.00000
O3 0.01200 0.01100 0.01900 -0.00100 0.00200 -0.00100
O-H4 0.01400 0.01600 0.00500 0.00000 0.00100 0.00000
F4 0.01400 0.01600 0.00500 0.00000 0.00100 0.00000
O4 0.01400 0.01600 0.00500 0.00000 0.00100 0.00000
Cl4 0.01400 0.01600 0.00500 0.00000 0.00100 0.00000

loop_
_atom_site_label
_atom_site_fract_x
_atom_site_fract_y
_atom_site_fract_z
_atom_site_occupancy
_atom_site_U_iso_or_equiv
_atom_site_type_symbol
_atom_site_attached_hydrogens
K 0.00000 0.00000 0.00000 0.78000 0.02800 K 0
Na 0.00000 0.00000 0.00000 0.12000 0.02800 Na 0
Ba 0.00000 0.00000 0.00000 0.05000 0.02800 Ba 0
MgM1 0.00000 0.50000 0.50000 0.75000 0.01000 Mg 0
Fe3+M1 0.00000 0.50000 0.50000 0.17000 0.01000 Fe 0
Fe2+M1 0.00000 0.50000 0.50000 0.06000 0.01000 Fe 0
LiM1 0.00000 0.50000 0.50000 0.02000 0.01000 Li 0
MgM2 0.00000 0.84310 0.50000 0.45000 0.01000 Mg 0
Fe2+M2 0.00000 0.84310 0.50000 0.21000 0.01000 Fe 0
Fe3+M2 0.00000 0.84310 0.50000 0.11500 0.01000 Fe 0
Ti4+M2 0.00000 0.84310 0.50000 0.10000 0.01000 Ti 0
Ti3+M2 0.00000 0.84310 0.50000 0.02500 0.01000 Ti 0
SiT 0.57350 0.16740 0.22300 0.64000 0.01300 Si 0
AlT 0.57350 0.16740 0.22300 0.34500 0.01300 Al 0
Ti4+T 0.57350 0.16740 0.22300 0.01500 0.01300 Ti 0
O1 0.82400 0.22920 0.16430 1.00000 0.02400 O 0
O2 0.51500 0.00000 0.16660 1.00000 0.02200 O 0
O3 0.62850 0.16880 0.39010 1.00000 0.01400 O 0
O-H4 0.13500 0.00000 0.40070 0.55000 0.01000 O 1
F4 0.13500 0.00000 0.40070 0.41500 0.01000 F 0
O4 0.13500 0.00000 0.40070 0.02000 0.01000 O 0
Cl4 0.13500 0.00000 0.40070 0.01000 0.01000 Cl 0

loop_
_cod_changelog_entry_id
_cod_changelog_entry_author
_cod_changelog_entry_date
_cod_changelog_entry_text
1
;cod-tools version 3.8.0
Id: cif_guess_AMCSD_atom_types 9581 2023-05-17 12:35:41Z saulius
;
2023-05-18T11:37:44+03:00
;Derived atom types and hydrogen counts
from atom names that follow the AMCSD naming convention
(Wat == water, O-H == hydroxyl).
;
2
;cod-tools version 3.10.1
Id: cif_fix_AMCSD_aniso_labels 10200 2024-08-01 14:09:44Z saulius
;
2024-08-02T12:20:27+03:00
;Changed the following '_atom_site_aniso_label' values:
'OH4' -> 'O-H4'
;

loop_
_cod_related_entry_id
_cod_related_entry_database
_cod_related_entry_code
1 AMCSD 0004002
